data_7249380
loop_
_publ_author_name
'Jeon, Ie-Rang'
'Jeannin, Olivier'
'Robert, Antoine'
'Barri\`ere, Fr\'ed\'eric'
'Fourmigu\'e, Marc'

_publ_section_title
;
 N-Iodophthalimide as a halogen bond donor, a comparison with
 N-iodosuccinimide and N-iodosaccharin
;
_journal_issue 42
_journal_name_full CrystEngComm
_journal_page_first 6075
_journal_page_last 6081
_journal_paper_doi 10.1039/D4CE00654B
_journal_volume 26
_journal_year 2024
_chemical_formula_moiety 'C28 H32 I K N2 O10'
_chemical_formula_sum 'C28 H32 I K N2 O10'
_chemical_formula_weight 722.55
_chemical_name_systematic '[Potassium(18-crown-6)][iodonium bis(phtamlimidate)]'
_space_group_IT_number 2
_space_group_name_Hall '-P 1'
_space_group_name_H-M_alt 'P -1'
_symmetry_cell_setting triclinic
_symmetry_Int_Tables_number 2
_symmetry_space_group_name_Hall '-P 1'
_symmetry_space_group_name_H-M 'P -1'
_atom_sites_solution_hydrogens geom
_atom_sites_solution_primary 'direct - structure invariant direct methods'
_atom_sites_solution_secondary 'direct - structure invariant direct methods'
_audit_conform_dict_location ftp://ftp.iucr.org/pub/cif_core.dic
_audit_conform_dict_name cif_core.dic
_audit_conform_dict_version 2.4.3
_audit_creation_date 2018-03-15T15:30:07-00:00
_audit_creation_method 'WinGX routine CIF_UPDATE'
_audit_update_record
;
2024-06-27 deposited with the CCDC.	2024-09-25 downloaded from the CCDC.
;
_cell_angle_alpha 102.724(8)
_cell_angle_beta 99.561(7)
_cell_angle_gamma 114.396(7)
_cell_formula_units_Z 2
_cell_length_a 9.9210(19)
_cell_length_b 11.407(3)
_cell_length_c 16.152(3)
_cell_measurement_reflns_used 3975
_cell_measurement_temperature 296(2)
_cell_measurement_theta_max 26.69
_cell_measurement_theta_min 2.3
_cell_measurement_wavelength 0.71073
_cell_volume 1554.3(6)
_computing_cell_refinement 'Bruker APEX2 (Bruker, 2014)'
_computing_data_collection 'Bruker APEX2 (Bruker, 2014)'
_computing_data_reduction 'Bruker APEX2 (Bruker, 2014)'
_computing_molecular_graphics 'Ortep for Windows (Farrugia, 2012)'
_computing_publication_material 'WinGX publication routines (Farrugia, 2012)'
_computing_structure_refinement 'SHELXL-2014/7 (Sheldrick, 2014)'
_computing_structure_solution 'SIR-92 (Altomare et al., 1994)'
_diffrn_ambient_temperature 296(2)
_diffrn_detector 'CCD plate'
_diffrn_measured_fraction_theta_full 0.957
_diffrn_measured_fraction_theta_max 0.926
_diffrn_measurement_device_type 'APEXII, Bruker-AXS'
_diffrn_measurement_method 'CCD rotation images, thick slices'
_diffrn_orient_matrix_UB_11 -0.075282
_diffrn_orient_matrix_UB_12 -0.083722
_diffrn_orient_matrix_UB_13 -0.05047
_diffrn_orient_matrix_UB_21 -0.025224
_diffrn_orient_matrix_UB_22 -0.05188
_diffrn_orient_matrix_UB_23 0.042581
_diffrn_orient_matrix_UB_31 -0.084058
_diffrn_orient_matrix_UB_32 0.025182
_diffrn_orient_matrix_UB_33 0.006029
_diffrn_radiation_monochromator graphite
_diffrn_radiation_probe x-ray
_diffrn_radiation_source 'fine-focus sealed tube'
_diffrn_radiation_type MoK\a
_diffrn_radiation_wavelength 0.71073
_diffrn_reflns_av_R_equivalents 0.022
_diffrn_reflns_av_unetI/netI 0.0485
_diffrn_reflns_Laue_measured_fraction_full 0.957
_diffrn_reflns_Laue_measured_fraction_max 0.926
_diffrn_reflns_limit_h_max 12
_diffrn_reflns_limit_h_min -12
_diffrn_reflns_limit_k_max 13
_diffrn_reflns_limit_k_min -14
_diffrn_reflns_limit_l_max 17
_diffrn_reflns_limit_l_min -20
_diffrn_reflns_number 10644
_diffrn_reflns_point_group_measured_fraction_full 0.957
_diffrn_reflns_point_group_measured_fraction_max 0.926
_diffrn_reflns_theta_full 25.242
_diffrn_reflns_theta_max 27.664
_diffrn_reflns_theta_min 2.351
_diffrn_standards_number 0
_exptl_absorpt_coefficient_mu 1.221
_exptl_absorpt_correction_T_max 0.907
_exptl_absorpt_correction_T_min 0.864
_exptl_absorpt_correction_type multi-scan
_exptl_absorpt_process_details
;
  [Sheldrick, G.M. (2014). SADABS Bruker AXS Inc., Madison, Wisconsin, USA]
;
_exptl_crystal_colour colorless
_exptl_crystal_density_diffrn 1.544
_exptl_crystal_density_method 'not measured'
_exptl_crystal_description prism
_exptl_crystal_F_000 732
_exptl_crystal_recrystallization_method 'Re-crystallisation from solvent: CH2Cl2/hexane'
_exptl_crystal_size_max 0.34
_exptl_crystal_size_mid 0.1
_exptl_crystal_size_min 0.08
_refine_diff_density_max 0.664
_refine_diff_density_min -0.353
_refine_diff_density_rms 0.073
_refine_ls_extinction_method none
_refine_ls_goodness_of_fit_ref 1.042
_refine_ls_hydrogen_treatment constr
_refine_ls_matrix_type full
_refine_ls_number_constraints 0
_refine_ls_number_parameters 542
_refine_ls_number_reflns 6707
_refine_ls_number_restraints 34
_refine_ls_restrained_S_all 1.05
_refine_ls_R_factor_all 0.0566
_refine_ls_R_factor_gt 0.0389
_refine_ls_shift/su_max 0.001
_refine_ls_shift/su_mean 0
_refine_ls_structure_factor_coef Fsqd
_refine_ls_weighting_details 'w=1/[\s^2^(Fo^2^)+(0.0430P)^2^+0.0688P] where P=(Fo^2^+2Fc^2^)/3'
_refine_ls_weighting_scheme calc
_refine_ls_wR_factor_gt 0.0855
_refine_ls_wR_factor_ref 0.0954
_reflns_Friedel_coverage 0
_reflns_number_gt 5270
_reflns_number_total 6707
_reflns_threshold_expression 'I > 2\s(I)'
_cod_data_source_file d4ce00654b1.cif
_cod_data_source_block shelx_CCDC3
_cod_depositor_comments 'Adding full bibliography for 7249377--7249386.cif.'
_cod_database_code 7249380

loop_
_symmetry_equiv_pos_as_xyz
'x, y, z'
'-x, -y, -z'

loop_
_atom_site_label
_atom_site_type_symbol
_atom_site_fract_x
_atom_site_fract_y
_atom_site_fract_z
_atom_site_U_iso_or_equiv
_atom_site_adp_type
_atom_site_occupancy
_atom_site_site_symmetry_order
_atom_site_calc_flag
_atom_site_refinement_flags_posn
_atom_site_refinement_flags_adp
_atom_site_refinement_flags_occupancy
_atom_site_disorder_assembly
_atom_site_disorder_group
C1 C 0.8103(3) 0.0072(3) 0.3494(2) 0.0457(8) Uani 1 1 d . . . . .
C2 C 0.9824(3) 0.0718(3) 0.3652(2) 0.0424(7) Uani 1 1 d . . . . .
C3 C 1.0909(4) 0.0413(4) 0.4051(2) 0.0559(9) Uani 1 1 d . . . . .
H3 H 1.0641 -0.028 0.4303 0.067 Uiso 1 1 calc R U . . .
C4 C 1.2427(4) 0.1184(4) 0.4065(3) 0.0654(11) Uani 1 1 d . . . . .
H4 H 1.3193 0.1001 0.4328 0.078 Uiso 1 1 calc R U . . .
C5 C 1.2815(4) 0.2208(4) 0.3697(3) 0.0637(11) Uani 1 1 d . . . . .
H5 H 1.3842 0.271 0.3718 0.076 Uiso 1 1 calc R U . . .
C6 C 1.1717(4) 0.2510(4) 0.3298(2) 0.0539(9) Uani 1 1 d . . . . .
H6 H 1.1984 0.3204 0.3047 0.065 Uiso 1 1 calc R U . . .
C7 C 1.0213(3) 0.1750(3) 0.32842(19) 0.0385(7) Uani 1 1 d . . . . .
C8 C 0.8762(3) 0.1791(3) 0.2909(2) 0.0418(7) Uani 1 1 d . . . . .
C9 C 0.2017(3) 0.0290(3) 0.1519(2) 0.0454(8) Uani 1 1 d . . . . .
C10 C 0.0304(3) -0.0341(3) 0.1362(2) 0.0407(7) Uani 1 1 d . . . . .
C11 C -0.0779(4) -0.0026(4) 0.0970(2) 0.0568(9) Uani 1 1 d . . . . .
H11 H -0.0505 0.0681 0.0732 0.068 Uiso 1 1 calc R U . . .
C12 C -0.2306(4) -0.0808(4) 0.0945(3) 0.0650(11) Uani 1 1 d . . . . .
H12 H -0.3071 -0.0621 0.0684 0.078 Uiso 1 1 calc R U . . .
C13 C -0.2696(4) -0.1843(4) 0.1297(3) 0.0615(10) Uani 1 1 d . . . . .
H13 H -0.3724 -0.2345 0.1276 0.074 Uiso 1 1 calc R U . . .
C14 C -0.1602(4) -0.2166(3) 0.1686(2) 0.0531(9) Uani 1 1 d . . . . .
H14 H -0.1875 -0.2878 0.1921 0.064 Uiso 1 1 calc R U . . .
C15 C -0.0092(3) -0.1390(3) 0.1711(2) 0.0402(7) Uani 1 1 d . . . . .
C16 C 0.1342(3) -0.1463(3) 0.2068(2) 0.0451(8) Uani 1 1 d . . . . .
C17 C 1.2875(18) 0.5180(16) 0.1342(11) 0.070(4) Uani 0.540(7) 1 d D . P A 1
H17A H 1.3829 0.5239 0.1232 0.084 Uiso 0.540(7) 1 calc R U P A 1
H17B H 1.278 0.5961 0.1256 0.084 Uiso 0.540(7) 1 calc R U P A 1
C18 C 1.1530(12) 0.3899(10) 0.0707(7) 0.078(3) Uani 0.540(7) 1 d D . P A 1
H18A H 1.1518 0.3875 0.0102 0.094 Uiso 0.540(7) 1 calc R U P A 1
H18B H 1.1617 0.3115 0.0795 0.094 Uiso 0.540(7) 1 calc R U P A 1
C19 C 0.888(2) 0.3061(18) 0.0126(11) 0.081(5) Uani 0.540(7) 1 d D . P A 1
H19A H 0.8872 0.2206 -0.0139 0.097 Uiso 0.540(7) 1 calc R U P A 1
H19B H 0.8908 0.3521 -0.0314 0.097 Uiso 0.540(7) 1 calc R U P A 1
C20 C 0.7471(13) 0.2809(13) 0.0435(8) 0.084(3) Uani 0.540(7) 1 d D . P A 1
H20A H 0.6562 0.2242 -0.0072 0.1 Uiso 0.540(7) 1 calc R U P A 1
H20B H 0.7444 0.2304 0.0848 0.1 Uiso 0.540(7) 1 calc R U P A 1
C21 C 0.6009(13) 0.3856(18) 0.1072(7) 0.112(9) Uani 0.540(7) 1 d D . P A 1
H21A H 0.5863 0.4631 0.1023 0.134 Uiso 0.540(7) 1 calc R U P A 1
H21B H 0.513 0.3044 0.0649 0.134 Uiso 0.540(7) 1 calc R U P A 1
C22 C 0.6040(10) 0.3784(9) 0.1938(8) 0.086(4) Uani 0.540(7) 1 d D . P A 1
H22A H 0.6221 0.3031 0.2003 0.103 Uiso 0.540(7) 1 calc R U P A 1
H22B H 0.5052 0.3629 0.2039 0.103 Uiso 0.540(7) 1 calc R U P A 1
C23 C 0.7192(14) 0.5044(17) 0.3435(10) 0.071(5) Uani 0.540(7) 1 d D . P A 1
H23A H 0.7163 0.4219 0.3521 0.085 Uiso 0.540(7) 1 calc R U P A 1
H23B H 0.626 0.5071 0.3521 0.085 Uiso 0.540(7) 1 calc R U P A 1
C24 C 0.8583(14) 0.6260(12) 0.4106(8) 0.090(3) Uani 0.540(7) 1 d D . P A 1
H24A H 0.8734 0.7078 0.3961 0.108 Uiso 0.540(7) 1 calc R U P A 1
H24B H 0.8443 0.6368 0.4693 0.108 Uiso 0.540(7) 1 calc R U P A 1
C25 C 1.1111(17) 0.6541(18) 0.4807(9) 0.120(6) Uani 0.540(7) 1 d D . P A 1
H25A H 1.0904 0.5893 0.513 0.144 Uiso 0.540(7) 1 calc R U P A 1
H25B H 1.1193 0.7368 0.5189 0.144 Uiso 0.540(7) 1 calc R U P A 1
C26 C 1.2590(19) 0.6846(19) 0.4644(8) 0.158(8) Uani 0.540(7) 1 d D . P A 1
H26A H 1.3224 0.7824 0.4895 0.189 Uiso 0.540(7) 1 calc R U P A 1
H26B H 1.3061 0.6449 0.4993 0.189 Uiso 0.540(7) 1 calc R U P A 1
C27 C 1.4105(12) 0.6471(13) 0.3747(7) 0.061(3) Uani 0.540(7) 1 d D . P A 1
H27A H 1.4139 0.5683 0.3864 0.073 Uiso 0.540(7) 1 calc R U P A 1
H27B H 1.5 0.7281 0.416 0.073 Uiso 0.540(7) 1 calc R U P A 1
C28 C 1.4129(10) 0.6409(9) 0.2831(7) 0.073(3) Uani 0.540(7) 1 d D . P A 1
H28A H 1.4036 0.7171 0.2709 0.087 Uiso 0.540(7) 1 calc R U P A 1
H28B H 1.5109 0.6477 0.2761 0.087 Uiso 0.540(7) 1 calc R U P A 1
O5 O 1.2915(7) 0.5188(6) 0.2225(6) 0.0581(18) Uani 0.540(7) 1 d D . P A 1
O6 O 1.0160(9) 0.3861(9) 0.0859(5) 0.080(2) Uani 0.540(7) 1 d D . P A 1
O7 O 0.7385(12) 0.3981(11) 0.0844(8) 0.097(3) Uani 0.540(7) 1 d D . P A 1
O8 O 0.7237(8) 0.5022(6) 0.2567(5) 0.0557(18) Uani 0.540(7) 1 d D . P A 1
O9 O 0.9878(9) 0.6032(9) 0.4082(5) 0.089(2) Uani 0.540(7) 1 d D . P A 1
O10 O 1.2734(9) 0.6498(7) 0.3858(4) 0.076(2) Uani 0.540(7) 1 d D . P A 1
C17B C 1.3582(16) 0.5838(16) 0.2073(10) 0.082(4) Uani 0.460(7) 1 d D . P A 2
H17C H 1.4656 0.6042 0.2156 0.098 Uiso 0.460(7) 1 calc R U P A 2
H17D H 1.3481 0.662 0.1997 0.098 Uiso 0.460(7) 1 calc R U P A 2
C18B C 1.260(2) 0.4642(19) 0.1279(14) 0.090(7) Uani 0.460(7) 1 d D . P A 2
H18C H 1.2964 0.4787 0.0772 0.108 Uiso 0.460(7) 1 calc R U P A 2
H18D H 1.264 0.3845 0.1371 0.108 Uiso 0.460(7) 1 calc R U P A 2
C19B C 1.0112(17) 0.3493(14) 0.0322(11) 0.084(4) Uani 0.460(7) 1 d D . P A 2
H19C H 1.0456 0.2815 0.0161 0.101 Uiso 0.460(7) 1 calc R U P A 2
H19D H 1.0157 0.3932 -0.0131 0.101 Uiso 0.460(7) 1 calc R U P A 2
C20B C 0.847(2) 0.2806(19) 0.0356(12) 0.071(5) Uani 0.460(7) 1 d D . P A 2
H20C H 0.7808 0.2199 -0.0233 0.085 Uiso 0.460(7) 1 calc R U P A 2
H20D H 0.8403 0.226 0.0745 0.085 Uiso 0.460(7) 1 calc R U P A 2
C21B C 0.6451(15) 0.2953(13) 0.0805(12) 0.154(9) Uani 0.460(7) 1 d D . P A 2
H21C H 0.5699 0.2282 0.0255 0.184 Uiso 0.460(7) 1 calc R U P A 2
H21D H 0.6581 0.2497 0.123 0.184 Uiso 0.460(7) 1 calc R U P A 2
C22B C 0.601(2) 0.3950(15) 0.1142(14) 0.152(15) Uani 0.460(7) 1 d D . P A 2
H22C H 0.4915 0.3504 0.1083 0.183 Uiso 0.460(7) 1 calc R U P A 2
H22D H 0.6183 0.455 0.0785 0.183 Uiso 0.460(7) 1 calc R U P A 2
C23B C 0.6330(16) 0.4335(14) 0.2748(9) 0.082(4) Uani 0.460(7) 1 d D . P A 2
H23C H 0.6455 0.3544 0.2777 0.098 Uiso 0.460(7) 1 calc R U P A 2
H23D H 0.5245 0.4095 0.2653 0.098 Uiso 0.460(7) 1 calc R U P A 2
C24B C 0.728(2) 0.548(2) 0.3598(13) 0.084(7) Uani 0.460(7) 1 d D . P A 2
H24C H 0.7384 0.6337 0.3525 0.101 Uiso 0.460(7) 1 calc R U P A 2
H24D H 0.6799 0.533 0.4067 0.101 Uiso 0.460(7) 1 calc R U P A 2
C25B C 0.9754(17) 0.6542(15) 0.4559(9) 0.117(6) Uani 0.460(7) 1 d D . P A 2
H25C H 0.964 0.618 0.5048 0.14 Uiso 0.460(7) 1 calc R U P A 2
H25D H 0.9424 0.724 0.465 0.14 Uiso 0.460(7) 1 calc R U P A 2
C26B C 1.1388(15) 0.7207(14) 0.4635(9) 0.086(4) Uani 0.460(7) 1 d D . P A 2
H26C H 1.1618 0.8009 0.4454 0.103 Uiso 0.460(7) 1 calc R U P A 2
H26D H 1.1962 0.7513 0.5255 0.103 Uiso 0.460(7) 1 calc R U P A 2
C27B C 1.3313(18) 0.6422(14) 0.4288(10) 0.138(11) Uani 0.460(7) 1 d D . P A 2
H27C H 1.3178 0.5531 0.4291 0.166 Uiso 0.460(7) 1 calc R U P A 2
H27D H 1.4014 0.7084 0.4854 0.166 Uiso 0.460(7) 1 calc R U P A 2
C28B C 1.3941(19) 0.6767(19) 0.3559(12) 0.165(14) Uani 0.460(7) 1 d D . P A 2
H28C H 1.3776 0.7498 0.3432 0.198 Uiso 0.460(7) 1 calc R U P A 2
H28D H 1.5042 0.7052 0.3714 0.198 Uiso 0.460(7) 1 calc R U P A 2
O5B O 1.3138(9) 0.5572(9) 0.2820(7) 0.075(2) Uani 0.460(7) 1 d D . P A 2
O6B O 1.1072(12) 0.4435(10) 0.1116(6) 0.079(3) Uani 0.460(7) 1 d D . P A 2
O7B O 0.7898(13) 0.3751(12) 0.0665(7) 0.084(3) Uani 0.460(7) 1 d D . P A 2
O8B O 0.6828(12) 0.4744(12) 0.2043(8) 0.083(3) Uani 0.460(7) 1 d D . P A 2
O9B O 0.8730(13) 0.5514(9) 0.3798(5) 0.085(3) Uani 0.460(7) 1 d D . P A 2
O10B O 1.1916(11) 0.6430(10) 0.4150(7) 0.104(3) Uani 0.460(7) 1 d D . P A 2
N1 N 0.7568(3) 0.0782(3) 0.30578(18) 0.0434(6) Uani 1 1 d . . . . .
N2 N 0.2550(3) -0.0429(3) 0.19386(18) 0.0438(6) Uani 1 1 d . . . . .
O1 O 0.7337(3) -0.0870(3) 0.37187(19) 0.0749(9) Uani 1 1 d . . . . .
O2 O 0.8645(3) 0.2581(2) 0.25372(18) 0.0611(7) Uani 1 1 d . . . . .
O3 O 0.2802(3) 0.1260(3) 0.13148(19) 0.0712(8) Uani 1 1 d . . . . .
O4 O 0.1455(3) -0.2276(3) 0.2416(2) 0.0692(8) Uani 1 1 d . . . . .
K1 K 1.00320(7) 0.51393(7) 0.24337(4) 0.04460(17) Uani 1 1 d . . . . .
I1 I 0.50574(2) 0.01721(2) 0.24960(2) 0.04387(9) Uani 1 1 d . . . . .

loop_
_atom_site_aniso_label
_atom_site_aniso_U_11
_atom_site_aniso_U_22
_atom_site_aniso_U_33
_atom_site_aniso_U_23
_atom_site_aniso_U_13
_atom_site_aniso_U_12
C1 0.0331(16) 0.047(2) 0.0468(19) 0.0165(16) 0.0030(14) 0.0124(14)
C2 0.0347(15) 0.0441(18) 0.0390(18) 0.0095(14) 0.0032(14) 0.0144(14)
C3 0.0463(19) 0.057(2) 0.058(2) 0.0194(18) 0.0037(17) 0.0225(17)
C4 0.0406(19) 0.078(3) 0.068(3) 0.014(2) -0.0001(18) 0.0287(19)
C5 0.0283(16) 0.067(3) 0.074(3) 0.012(2) 0.0095(17) 0.0104(16)
C6 0.0384(17) 0.051(2) 0.057(2) 0.0120(17) 0.0136(16) 0.0093(15)
C7 0.0329(15) 0.0370(17) 0.0360(16) 0.0052(13) 0.0058(13) 0.0124(13)
C8 0.0384(16) 0.0360(17) 0.0430(18) 0.0102(15) 0.0086(14) 0.0127(13)
C9 0.0360(16) 0.0456(19) 0.0468(19) 0.0155(16) 0.0091(15) 0.0126(14)
C10 0.0351(15) 0.0420(18) 0.0372(17) 0.0070(14) 0.0080(13) 0.0148(13)
C11 0.0475(19) 0.067(2) 0.058(2) 0.028(2) 0.0090(17) 0.0272(18)
C12 0.0385(19) 0.085(3) 0.065(3) 0.018(2) 0.0018(18) 0.0302(19)
C13 0.0312(17) 0.070(3) 0.068(3) 0.016(2) 0.0123(17) 0.0132(17)
C14 0.0391(17) 0.048(2) 0.060(2) 0.0132(17) 0.0129(17) 0.0113(15)
C15 0.0352(15) 0.0363(17) 0.0380(17) 0.0046(13) 0.0075(13) 0.0115(13)
C16 0.0375(16) 0.0350(18) 0.056(2) 0.0108(16) 0.0115(15) 0.0134(14)
C17 0.059(6) 0.076(10) 0.091(10) 0.037(8) 0.040(7) 0.033(6)
C18 0.091(8) 0.074(6) 0.072(7) 0.007(5) 0.042(6) 0.041(6)
C19 0.113(13) 0.082(11) 0.039(8) 0.003(5) 0.018(7) 0.049(10)
C20 0.060(6) 0.090(9) 0.079(7) 0.006(6) -0.003(6) 0.034(6)
C21 0.036(7) 0.148(17) 0.067(8) -0.027(8) 0.000(6) 0.002(8)
C22 0.024(4) 0.051(6) 0.162(13) 0.053(7) -0.004(6) 0.002(4)
C23 0.049(6) 0.064(9) 0.105(13) 0.024(8) 0.038(7) 0.027(5)
C24 0.118(10) 0.091(8) 0.055(7) 0.001(6) 0.030(7) 0.052(8)
C25 0.135(14) 0.129(14) 0.054(7) 0.025(8) 0.018(8) 0.031(11)
C26 0.122(12) 0.218(19) 0.060(8) -0.051(9) -0.022(9) 0.078(13)
C27 0.034(5) 0.074(6) 0.053(6) 0.009(5) 0.001(4) 0.016(4)
C28 0.044(5) 0.060(6) 0.116(10) 0.042(6) 0.019(6) 0.020(4)
O5 0.042(3) 0.046(3) 0.077(5) 0.021(4) 0.016(4) 0.011(3)
O6 0.068(5) 0.104(6) 0.042(4) -0.011(4) 0.014(4) 0.036(4)
O7 0.094(7) 0.079(6) 0.092(7) -0.010(4) 0.021(5) 0.039(5)
O8 0.042(3) 0.047(3) 0.073(5) 0.022(4) 0.018(4) 0.014(3)
O9 0.067(5) 0.118(6) 0.048(4) -0.009(4) 0.013(4) 0.032(4)
O10 0.061(4) 0.099(5) 0.064(5) 0.021(4) 0.011(4) 0.038(4)
C17B 0.067(8) 0.090(10) 0.110(13) 0.054(10) 0.047(9) 0.037(8)
C18B 0.099(15) 0.102(18) 0.109(15) 0.049(13) 0.072(12) 0.060(14)
C19B 0.099(11) 0.075(8) 0.091(11) 0.021(8) 0.047(10) 0.048(8)
C20B 0.077(11) 0.069(8) 0.046(11) 0.007(7) 0.005(7) 0.026(8)
C21B 0.113(13) 0.047(8) 0.20(2) -0.016(10) -0.060(14) 0.016(8)
C22B 0.063(12) 0.051(10) 0.30(4) 0.059(15) -0.055(15) 0.024(9)
C23B 0.068(8) 0.086(9) 0.113(12) 0.047(9) 0.052(9) 0.039(7)
C24B 0.120(15) 0.100(17) 0.075(11) 0.033(11) 0.057(11) 0.078(14)
C25B 0.154(17) 0.140(14) 0.054(8) -0.001(8) 0.014(10) 0.089(14)
C26B 0.081(9) 0.084(10) 0.047(8) -0.018(6) -0.003(6) 0.024(7)
C27B 0.18(2) 0.067(8) 0.083(12) 0.011(8) -0.088(14) 0.029(10)
C28B 0.026(7) 0.19(2) 0.21(2) 0.138(18) -0.037(10) -0.031(9)
O5B 0.046(4) 0.062(5) 0.093(7) 0.031(5) 0.017(5) 0.002(4)
O6B 0.089(7) 0.094(7) 0.068(6) 0.015(5) 0.029(5) 0.059(6)
O7B 0.089(8) 0.068(7) 0.051(5) -0.013(5) 0.006(5) 0.018(5)
O8B 0.055(6) 0.098(8) 0.095(8) 0.036(7) 0.037(6) 0.026(5)
O9B 0.104(8) 0.100(7) 0.054(5) 0.002(4) 0.025(5) 0.060(6)
O10B 0.071(6) 0.127(8) 0.052(5) -0.008(5) 0.004(5) 0.015(5)
N1 0.0308(13) 0.0429(15) 0.0516(16) 0.0164(13) 0.0074(12) 0.0140(11)
N2 0.0303(13) 0.0411(15) 0.0540(17) 0.0152(13) 0.0074(12) 0.0131(11)
O1 0.0425(13) 0.0788(19) 0.100(2) 0.0610(18) 0.0167(14) 0.0112(13)
O2 0.0504(13) 0.0507(15) 0.0854(19) 0.0374(14) 0.0137(13) 0.0213(12)
O3 0.0431(13) 0.0737(18) 0.090(2) 0.0499(17) 0.0137(13) 0.0112(13)
O4 0.0509(14) 0.0506(16) 0.110(2) 0.0434(16) 0.0128(14) 0.0224(12)
K1 0.0392(3) 0.0398(4) 0.0453(4) 0.0088(3) 0.0109(3) 0.0129(3)
I1 0.03492(12) 0.03983(14) 0.05099(15) 0.01296(10) 0.01014(9) 0.01381(9)

loop_
_atom_type_symbol
_atom_type_description
_atom_type_scat_dispersion_real
_atom_type_scat_dispersion_imag
_atom_type_scat_source
C C 0.0033 0.0016 'International Tables Vol C Tables 4.2.6.8 and 6.1.1.4'
H H 0 0 'International Tables Vol C Tables 4.2.6.8 and 6.1.1.4'
N N 0.0061 0.0033 'International Tables Vol C Tables 4.2.6.8 and 6.1.1.4'
O O 0.0106 0.006 'International Tables Vol C Tables 4.2.6.8 and 6.1.1.4'
K K 0.2009 0.2494 'International Tables Vol C Tables 4.2.6.8 and 6.1.1.4'
I I -0.4742 1.8119 'International Tables Vol C Tables 4.2.6.8 and 6.1.1.4'

loop_
_geom_angle_atom_site_label_1
_geom_angle_atom_site_label_2
_geom_angle_atom_site_label_3
_geom_angle
_geom_angle_site_symmetry_1
_geom_angle_site_symmetry_3
_geom_angle_publ_flag
O1 C1 N1 126.6(3) . . ?
O1 C1 C2 126.4(3) . . ?
N1 C1 C2 107.0(3) . . ?
C3 C2 C7 121.8(3) . . ?
C3 C2 C1 131.1(3) . . ?
C7 C2 C1 107.1(3) . . ?
C2 C3 C4 117.1(4) . . ?
C2 C3 H3 121.4 . . ?
C4 C3 H3 121.4 . . ?
C5 C4 C3 121.2(4) . . ?
C5 C4 H4 119.4 . . ?
C3 C4 H4 119.4 . . ?
C4 C5 C6 121.3(3) . . ?
C4 C5 H5 119.3 . . ?
C6 C5 H5 119.3 . . ?
C7 C6 C5 117.7(3) . . ?
C7 C6 H6 121.2 . . ?
C5 C6 H6 121.2 . . ?
C6 C7 C2 120.9(3) . . ?
C6 C7 C8 131.7(3) . . ?
C2 C7 C8 107.4(3) . . ?
O2 C8 N1 125.6(3) . . ?
O2 C8 C7 126.6(3) . . ?
N1 C8 C7 107.9(3) . . ?
O3 C9 N2 125.9(3) . . ?
O3 C9 C10 126.5(3) . . ?
N2 C9 C10 107.6(3) . . ?
C11 C10 C15 121.7(3) . . ?
C11 C10 C9 131.5(3) . . ?
C15 C10 C9 106.8(3) . . ?
C10 C11 C12 117.4(3) . . ?
C10 C11 H11 121.3 . . ?
C12 C11 H11 121.3 . . ?
C13 C12 C11 120.9(4) . . ?
C13 C12 H12 119.6 . . ?
C11 C12 H12 119.6 . . ?
C12 C13 C14 121.6(3) . . ?
C12 C13 H13 119.2 . . ?
C14 C13 H13 119.2 . . ?
C15 C14 C13 117.3(3) . . ?
C15 C14 H14 121.3 . . ?
C13 C14 H14 121.3 . . ?
C10 C15 C14 121.1(3) . . ?
C10 C15 C16 107.7(3) . . ?
C14 C15 C16 131.2(3) . . ?
O4 C16 N2 125.4(3) . . ?
O4 C16 C15 127.2(3) . . ?
N2 C16 C15 107.5(3) . . ?
O5 C17 C18 109.7(11) . . ?
O5 C17 H17A 109.7 . . ?
C18 C17 H17A 109.7 . . ?
O5 C17 H17B 109.7 . . ?
C18 C17 H17B 109.7 . . ?
H17A C17 H17B 108.2 . . ?
O6 C18 C17 108.6(11) . . ?
O6 C18 H18A 110 . . ?
C17 C18 H18A 110 . . ?
O6 C18 H18B 110 . . ?
C17 C18 H18B 110 . . ?
H18A C18 H18B 108.3 . . ?
O6 C19 C20 107.5(12) . . ?
O6 C19 H19A 110.2 . . ?
C20 C19 H19A 110.2 . . ?
O6 C19 H19B 110.2 . . ?
C20 C19 H19B 110.2 . . ?
H19A C19 H19B 108.5 . . ?
O7 C20 C19 114.9(13) . . ?
O7 C20 K1 57.4(6) . . ?
C19 C20 K1 85.3(8) . . ?
O7 C20 H20A 108.5 . . ?
C19 C20 H20A 108.5 . . ?
K1 C20 H20A 164.3 . . ?
O7 C20 H20B 108.5 . . ?
C19 C20 H20B 108.5 . . ?
K1 C20 H20B 73.6 . . ?
H20A C20 H20B 107.5 . . ?
C22 C21 O7 113.4(12) . . ?
C22 C21 H21A 108.9 . . ?
O7 C21 H21A 108.9 . . ?
C22 C21 H21B 108.9 . . ?
O7 C21 H21B 108.9 . . ?
H21A C21 H21B 107.7 . . ?
C21 C22 O8 109.3(10) . . ?
C21 C22 K1 88.2(7) . . ?
O8 C22 K1 49.4(5) . . ?
C21 C22 H22A 109.8 . . ?
O8 C22 H22A 109.8 . . ?
K1 C22 H22A 76.6 . . ?
C21 C22 H22B 109.8 . . ?
O8 C22 H22B 109.8 . . ?
K1 C22 H22B 157.4 . . ?
H22A C22 H22B 108.3 . . ?
O8 C23 C24 111.0(11) . . ?
O8 C23 K1 50.1(5) . . ?
C24 C23 K1 79.5(6) . . ?
O8 C23 H23A 109.4 . . ?
C24 C23 H23A 109.4 . . ?
K1 C23 H23A 85.3 . . ?
O8 C23 H23B 109.4 . . ?
C24 C23 H23B 109.4 . . ?
K1 C23 H23B 159.2 . . ?
H23A C23 H23B 108 . . ?
O9 C24 C23 107.3(11) . . ?
O9 C24 K1 44.6(5) . . ?
C23 C24 K1 75.5(7) . . ?
O9 C24 H24A 110.3 . . ?
C23 C24 H24A 110.3 . . ?
K1 C24 H24A 93.6 . . ?
O9 C24 H24B 110.3 . . ?
C23 C24 H24B 110.3 . . ?
K1 C24 H24B 152.5 . . ?
H24A C24 H24B 108.5 . . ?
O9 C25 C26 116.4(12) . . ?
O9 C25 H25A 108.2 . . ?
C26 C25 H25A 108.2 . . ?
O9 C25 H25B 108.2 . . ?
C26 C25 H25B 108.2 . . ?
H25A C25 H25B 107.3 . . ?
O10 C26 C25 122.9(15) . . ?
O10 C26 H26A 106.6 . . ?
C25 C26 H26A 106.6 . . ?
O10 C26 H26B 106.6 . . ?
C25 C26 H26B 106.6 . . ?
H26A C26 H26B 106.6 . . ?
O10 C27 C28 108.6(9) . . ?
O10 C27 H27A 110 . . ?
C28 C27 H27A 110 . . ?
O10 C27 H27B 110 . . ?
C28 C27 H27B 110 . . ?
H27A C27 H27B 108.4 . . ?
O5 C28 C27 110.9(9) . . ?
O5 C28 H28A 109.5 . . ?
C27 C28 H28A 109.5 . . ?
O5 C28 H28B 109.5 . . ?
C27 C28 H28B 109.5 . . ?
H28A C28 H28B 108 . . ?
C28 O5 C17 110.6(10) . . ?
C28 O5 K1 107.3(6) . . ?
C17 O5 K1 105.0(7) . . ?
C19 O6 C18 113.0(10) . . ?
C19 O6 K1 123.7(8) . . ?
C18 O6 K1 123.3(7) . . ?
C20 O7 C21 119.5(12) . . ?
C20 O7 K1 98.9(7) . . ?
C21 O7 K1 111.4(7) . . ?
C23 O8 C22 110.8(9) . . ?
C23 O8 K1 107.0(6) . . ?
C22 O8 K1 107.7(6) . . ?
C25 O9 C24 122.3(12) . . ?
C25 O9 K1 122.0(8) . . ?
C24 O9 K1 113.7(7) . . ?
C26 O10 C27 120.4(12) . . ?
C26 O10 K1 117.3(10) . . ?
C27 O10 K1 120.1(6) . . ?
O5B C17B C18B 109.6(15) . . ?
O5B C17B K1 53.1(6) . . ?
C18B C17B K1 81.3(10) . . ?
O5B C17B H17C 109.7 . . ?
C18B C17B H17C 109.7 . . ?
K1 C17B H17C 162.7 . . ?
O5B C17B H17D 109.7 . . ?
C18B C17B H17D 109.7 . . ?
K1 C17B H17D 79.1 . . ?
H17C C17B H17D 108.2 . . ?
O6B C18B C17B 109.3(15) . . ?
O6B C18B H18C 109.8 . . ?
C17B C18B H18C 109.8 . . ?
O6B C18B H18D 109.8 . . ?
C17B C18B H18D 109.8 . . ?
H18C C18B H18D 108.3 . . ?
O6B C19B C20B 111.4(14) . . ?
O6B C19B H19C 109.4 . . ?
C20B C19B H19C 109.4 . . ?
O6B C19B H19D 109.4 . . ?
C20B C19B H19D 109.4 . . ?
H19C C19B H19D 108 . . ?
O7B C20B C19B 113.3(14) . . ?
O7B C20B K1 56.9(8) . . ?
C19B C20B K1 82.2(10) . . ?
O7B C20B H20C 108.9 . . ?
C19B C20B H20C 108.9 . . ?
K1 C20B H20C 165.4 . . ?
O7B C20B H20D 108.9 . . ?
C19B C20B H20D 108.9 . . ?
K1 C20B H20D 76.3 . . ?
H20C C20B H20D 107.7 . . ?
C22B C21B O7B 102.0(14) . . ?
C22B C21B K1 85.2(9) . . ?
O7B C21B K1 52.8(6) . . ?
C22B C21B H21C 111.4 . . ?
O7B C21B H21C 111.4 . . ?
K1 C21B H21C 160.4 . . ?
C22B C21B H21D 111.4 . . ?
O7B C21B H21D 111.4 . . ?
K1 C21B H21D 72 . . ?
H21C C21B H21D 109.2 . . ?
C21B C22B O8B 113.9(12) . . ?
C21B C22B H22C 108.8 . . ?
O8B C22B H22C 108.8 . . ?
C21B C22B H22D 108.8 . . ?
O8B C22B H22D 108.8 . . ?
H22C C22B H22D 107.7 . . ?
O8B C23B C24B 108.8(15) . . ?
O8B C23B H23C 109.9 . . ?
C24B C23B H23C 109.9 . . ?
O8B C23B H23D 109.9 . . ?
C24B C23B H23D 109.9 . . ?
H23C C23B H23D 108.3 . . ?
O9B C24B C23B 105.6(13) . . ?
O9B C24B H24C 110.6 . . ?
C23B C24B H24C 110.6 . . ?
O9B C24B H24D 110.6 . . ?
C23B C24B H24D 110.6 . . ?
H24C C24B H24D 108.8 . . ?
O9B C25B C26B 120.1(14) . . ?
O9B C25B H25C 107.3 . . ?
C26B C25B H25C 107.3 . . ?
O9B C25B H25D 107.3 . . ?
C26B C25B H25D 107.3 . . ?
H25C C25B H25D 106.9 . . ?
O10B C26B C25B 115.8(12) . . ?
O10B C26B K1 47.6(6) . . ?
C25B C26B K1 81.3(8) . . ?
O10B C26B H26C 108.3 . . ?
C25B C26B H26C 108.3 . . ?
K1 C26B H26C 91 . . ?
O10B C26B H26D 108.3 . . ?
C25B C26B H26D 108.3 . . ?
K1 C26B H26D 154.5 . . ?
H26C C26B H26D 107.4 . . ?
O10B C27B C28B 107.3(14) . . ?
O10B C27B H27C 110.3 . . ?
C28B C27B H27C 110.3 . . ?
O10B C27B H27D 110.3 . . ?
C28B C27B H27D 110.3 . . ?
H27C C27B H27D 108.5 . . ?
O5B C28B C27B 105.9(13) . . ?
O5B C28B K1 52.8(7) . . ?
C27B C28B K1 81.1(9) . . ?
O5B C28B H28C 110.6 . . ?
C27B C28B H28C 110.6 . . ?
K1 C28B H28C 77.3 . . ?
O5B C28B H28D 110.6 . . ?
C27B C28B H28D 110.6 . . ?
K1 C28B H28D 162.8 . . ?
H28C C28B H28D 108.7 . . ?
C17B O5B C28B 109.8(11) . . ?
C17B O5B K1 103.6(7) . . ?
C28B O5B K1 103.9(9) . . ?
C19B O6B C18B 114.1(12) . . ?
C19B O6B K1 122.2(9) . . ?
C18B O6B K1 120.4(10) . . ?
C21B O7B C20B 105.6(12) . . ?
C21B O7B K1 103.9(8) . . ?
C20B O7B K1 98.3(10) . . ?
C23B O8B C22B 122.1(14) . . ?
C23B O8B K1 103.3(8) . . ?
C22B O8B K1 109.9(9) . . ?
C25B O9B C24B 112.7(14) . . ?
C25B O9B K1 114.0(10) . . ?
C24B O9B K1 118.7(9) . . ?
C27B O10B C26B 132.4(12) . . ?
C27B O10B K1 114.9(10) . . ?
C26B O10B K1 110.7(8) . . ?
C8 N1 C1 110.6(2) . . ?
C8 N1 I1 124.3(2) . . ?
C1 N1 I1 124.5(2) . . ?
C16 N2 C9 110.3(3) . . ?
C16 N2 I1 124.6(2) . . ?
C9 N2 I1 124.64(19) . . ?
C8 O2 K1 146.0(2) . . ?
C16 O4 K1 144.9(2) . 1_445 ?
O9 K1 O6 169.9(3) . . ?
O6B K1 O4 88.1(2) . 1_665 ?
O9 K1 O4 90.35(19) . 1_665 ?
O6 K1 O4 98.8(2) . 1_665 ?
O6B K1 O2 94.0(2) . . ?
O9 K1 O2 87.13(19) . . ?
O6 K1 O2 83.6(2) . . ?
O4 K1 O2 177.28(8) 1_665 . ?
O6B K1 O10B 121.7(3) . . ?
O4 K1 O10B 79.6(2) 1_665 . ?
O2 K1 O10B 97.7(2) . . ?
O9 K1 O8 63.8(2) . . ?
O6 K1 O8 118.5(2) . . ?
O4 K1 O8 98.19(15) 1_665 . ?
O2 K1 O8 81.63(15) . . ?
O6B K1 O9B 172.3(3) . . ?
O4 K1 O9B 99.6(2) 1_665 . ?
O2 K1 O9B 78.3(2) . . ?
O10B K1 O9B 60.8(3) . . ?
O9 K1 O10 60.4(2) . . ?
O6 K1 O10 118.1(2) . . ?
O4 K1 O10 73.80(16) 1_665 . ?
O2 K1 O10 104.00(16) . . ?
O8 K1 O10 123.4(2) . . ?
O6B K1 O5B 61.3(3) . . ?
O4 K1 O5B 80.92(17) 1_665 . ?
O2 K1 O5B 98.50(17) . . ?
O10B K1 O5B 60.5(3) . . ?
O9B K1 O5B 120.2(3) . . ?
O6B K1 O7B 61.5(3) . . ?
O4 K1 O7B 101.6(3) 1_665 . ?
O2 K1 O7B 81.0(3) . . ?
O10B K1 O7B 176.8(3) . . ?
O9B K1 O7B 115.9(3) . . ?
O5B K1 O7B 122.5(3) . . ?
O9 K1 O5 118.3(2) . . ?
O6 K1 O5 59.3(2) . . ?
O4 K1 O5 82.65(14) 1_665 . ?
O2 K1 O5 97.63(14) . . ?
O8 K1 O5 177.79(19) . . ?
O10 K1 O5 58.8(2) . . ?
N2 I1 N1 179.74(10) . . ?

loop_
_geom_bond_atom_site_label_1
_geom_bond_atom_site_label_2
_geom_bond_distance
_geom_bond_site_symmetry_2
_geom_bond_publ_flag
C1 O1 1.206(4) . ?
C1 N1 1.384(4) . ?
C1 C2 1.503(4) . ?
C2 C3 1.369(5) . ?
C2 C7 1.377(4) . ?
C3 C4 1.388(5) . ?
C3 H3 0.93 . ?
C4 C5 1.370(6) . ?
C4 H4 0.93 . ?
C5 C6 1.376(5) . ?
C5 H5 0.93 . ?
C6 C7 1.375(4) . ?
C6 H6 0.93 . ?
C7 C8 1.490(4) . ?
C8 O2 1.220(4) . ?
C8 N1 1.369(4) . ?
C9 O3 1.213(4) . ?
C9 N2 1.377(4) . ?
C9 C10 1.495(4) . ?
C10 C11 1.370(4) . ?
C10 C15 1.373(4) . ?
C11 C12 1.392(5) . ?
C11 H11 0.93 . ?
C12 C13 1.365(6) . ?
C12 H12 0.93 . ?
C13 C14 1.383(5) . ?
C13 H13 0.93 . ?
C14 C15 1.378(4) . ?
C14 H14 0.93 . ?
C15 C16 1.486(4) . ?
C16 O4 1.218(4) . ?
C16 N2 1.376(4) . ?
C17 O5 1.417(15) . ?
C17 C18 1.498(14) . ?
C17 H17A 0.97 . ?
C17 H17B 0.97 . ?
C18 O6 1.406(11) . ?
C18 H18A 0.97 . ?
C18 H18B 0.97 . ?
C19 O6 1.383(19) . ?
C19 C20 1.501(13) . ?
C19 H19A 0.97 . ?
C19 H19B 0.97 . ?
C20 O7 1.398(13) . ?
C20 K1 3.444(12) . ?
C20 H20A 0.97 . ?
C20 H20B 0.97 . ?
C21 C22 1.415(14) . ?
C21 O7 1.432(13) . ?
C21 H21A 0.97 . ?
C21 H21B 0.97 . ?
C22 O8 1.421(10) . ?
C22 K1 3.473(9) . ?
C22 H22A 0.97 . ?
C22 H22B 0.97 . ?
C23 O8 1.404(15) . ?
C23 C24 1.504(14) . ?
C23 K1 3.450(13) . ?
C23 H23A 0.97 . ?
C23 H23B 0.97 . ?
C24 O9 1.417(12) . ?
C24 K1 3.504(11) . ?
C24 H24A 0.97 . ?
C24 H24B 0.97 . ?
C25 O9 1.358(13) . ?
C25 C26 1.445(15) . ?
C25 H25A 0.97 . ?
C25 H25B 0.97 . ?
C26 O10 1.294(12) . ?
C26 H26A 0.97 . ?
C26 H26B 0.97 . ?
C27 O10 1.413(11) . ?
C27 C28 1.470(13) . ?
C27 H27A 0.97 . ?
C27 H27B 0.97 . ?
C28 O5 1.404(10) . ?
C28 H28A 0.97 . ?
C28 H28B 0.97 . ?
O5 K1 2.915(7) . ?
O6 K1 2.690(8) . ?
O7 K1 2.938(12) . ?
O8 K1 2.767(7) . ?
O9 K1 2.686(7) . ?
O10 K1 2.798(7) . ?
C17B O5B 1.402(13) . ?
C17B C18B 1.474(16) . ?
C17B K1 3.456(12) . ?
C17B H17C 0.97 . ?
C17B H17D 0.97 . ?
C18B O6B 1.398(17) . ?
C18B H18C 0.97 . ?
C18B H18D 0.97 . ?
C19B O6B 1.360(17) . ?
C19B C20B 1.506(16) . ?
C19B H19C 0.97 . ?
C19B H19D 0.97 . ?
C20B O7B 1.445(16) . ?
C20B K1 3.417(19) . ?
C20B H20C 0.97 . ?
C20B H20D 0.97 . ?
C21B C22B 1.412(16) . ?
C21B O7B 1.436(16) . ?
C21B K1 3.528(13) . ?
C21B H21C 0.97 . ?
C21B H21D 0.97 . ?
C22B O8B 1.420(16) . ?
C22B H22C 0.97 . ?
C22B H22D 0.97 . ?
C23B O8B 1.409(13) . ?
C23B C24B 1.499(16) . ?
C23B H23C 0.97 . ?
C23B H23D 0.97 . ?
C24B O9B 1.408(16) . ?
C24B H24C 0.97 . ?
C24B H24D 0.97 . ?
C25B O9B 1.372(13) . ?
C25B C26B 1.448(16) . ?
C25B H25C 0.97 . ?
C25B H25D 0.97 . ?
C26B O10B 1.375(14) . ?
C26B K1 3.481(13) . ?
C26B H26C 0.97 . ?
C26B H26D 0.97 . ?
C27B O10B 1.370(15) . ?
C27B C28B 1.476(16) . ?
C27B H27C 0.97 . ?
C27B H27D 0.97 . ?
C28B O5B 1.410(16) . ?
C28B K1 3.466(16) . ?
C28B H28C 0.97 . ?
C28B H28D 0.97 . ?
O5B K1 2.845(8) . ?
O6B K1 2.627(8) . ?
O7B K1 2.895(11) . ?
O8B K1 2.955(10) . ?
O9B K1 2.774(9) . ?
O10B K1 2.748(9) . ?
N1 I1 2.247(2) . ?
N2 I1 2.246(2) . ?
O2 K1 2.722(2) . ?
O4 K1 2.701(3) 1_445 ?
K1 O4 2.701(3) 1_665 ?

loop_
_geom_torsion_atom_site_label_1
_geom_torsion_atom_site_label_2
_geom_torsion_atom_site_label_3
_geom_torsion_atom_site_label_4
_geom_torsion
_geom_torsion_site_symmetry_1
_geom_torsion_site_symmetry_2
_geom_torsion_site_symmetry_3
_geom_torsion_site_symmetry_4
_geom_torsion_publ_flag
O1 C1 C2 C3 1.5(6) . . . . ?
N1 C1 C2 C3 -179.8(3) . . . . ?
O1 C1 C2 C7 179.8(4) . . . . ?
N1 C1 C2 C7 -1.5(4) . . . . ?
C7 C2 C3 C4 -0.5(5) . . . . ?
C1 C2 C3 C4 177.6(3) . . . . ?
C2 C3 C4 C5 0.3(6) . . . . ?
C3 C4 C5 C6 -0.2(6) . . . . ?
C4 C5 C6 C7 0.3(6) . . . . ?
C5 C6 C7 C2 -0.4(5) . . . . ?
C5 C6 C7 C8 -179.3(3) . . . . ?
C3 C2 C7 C6 0.6(5) . . . . ?
C1 C2 C7 C6 -177.9(3) . . . . ?
C3 C2 C7 C8 179.7(3) . . . . ?
C1 C2 C7 C8 1.2(3) . . . . ?
C6 C7 C8 O2 -1.9(6) . . . . ?
C2 C7 C8 O2 179.1(3) . . . . ?
C6 C7 C8 N1 178.5(3) . . . . ?
C2 C7 C8 N1 -0.5(3) . . . . ?
O3 C9 C10 C11 0.2(6) . . . . ?
N2 C9 C10 C11 -179.8(3) . . . . ?
O3 C9 C10 C15 -179.0(4) . . . . ?
N2 C9 C10 C15 1.1(4) . . . . ?
C15 C10 C11 C12 0.4(5) . . . . ?
C9 C10 C11 C12 -178.6(3) . . . . ?
C10 C11 C12 C13 0.0(6) . . . . ?
C11 C12 C13 C14 -0.5(6) . . . . ?
C12 C13 C14 C15 0.6(6) . . . . ?
C11 C10 C15 C14 -0.4(5) . . . . ?
C9 C10 C15 C14 178.8(3) . . . . ?
C11 C10 C15 C16 179.3(3) . . . . ?
C9 C10 C15 C16 -1.5(3) . . . . ?
C13 C14 C15 C10 -0.1(5) . . . . ?
C13 C14 C15 C16 -179.7(3) . . . . ?
C10 C15 C16 O4 -178.6(4) . . . . ?
C14 C15 C16 O4 1.0(6) . . . . ?
C10 C15 C16 N2 1.5(4) . . . . ?
C14 C15 C16 N2 -178.9(3) . . . . ?
O5 C17 C18 O6 61.5(14) . . . . ?
O6 C19 C20 O7 58.7(16) . . . . ?
O6 C19 C20 K1 8.0(11) . . . . ?
O7 C21 C22 O8 63.9(17) . . . . ?
O7 C21 C22 K1 18.4(12) . . . . ?
O8 C23 C24 O9 -71.4(14) . . . . ?
K1 C23 C24 O9 -31.7(8) . . . . ?
O8 C23 C24 K1 -39.7(9) . . . . ?
O9 C25 C26 O10 -9(3) . . . . ?
O10 C27 C28 O5 -64.5(11) . . . . ?
C27 C28 O5 C17 175.6(10) . . . . ?
C27 C28 O5 K1 61.6(8) . . . . ?
C18 C17 O5 C28 -177.5(10) . . . . ?
C18 C17 O5 K1 -62.1(12) . . . . ?
C20 C19 O6 C18 165.4(11) . . . . ?
C20 C19 O6 K1 -12.3(16) . . . . ?
C17 C18 O6 C19 155.8(12) . . . . ?
C17 C18 O6 K1 -26.4(12) . . . . ?
C19 C20 O7 C21 172.9(13) . . . . ?
K1 C20 O7 C21 -120.9(13) . . . . ?
C19 C20 O7 K1 -66.2(11) . . . . ?
C22 C21 O7 C20 90.7(15) . . . . ?
C22 C21 O7 K1 -23.6(16) . . . . ?
C24 C23 O8 C22 172.1(10) . . . . ?
K1 C23 O8 C22 117.1(8) . . . . ?
C24 C23 O8 K1 55.0(13) . . . . ?
C21 C22 O8 C23 173.5(12) . . . . ?
K1 C22 O8 C23 -116.7(9) . . . . ?
C21 C22 O8 K1 -69.8(10) . . . . ?
C26 C25 O9 C24 -150.1(15) . . . . ?
C26 C25 O9 K1 13(2) . . . . ?
C23 C24 O9 C25 -149.6(13) . . . . ?
K1 C24 O9 C25 164.0(13) . . . . ?
C23 C24 O9 K1 46.4(11) . . . . ?
C25 C26 O10 C27 -162.3(16) . . . . ?
C25 C26 O10 K1 1(3) . . . . ?
C28 C27 O10 C26 -165.0(13) . . . . ?
C28 C27 O10 K1 32.1(12) . . . . ?
O5B C17B C18B O6B 65.1(17) . . . . ?
K1 C17B C18B O6B 19.5(12) . . . . ?
O6B C19B C20B O7B 54.0(17) . . . . ?
O6B C19B C20B K1 5.1(10) . . . . ?
O7B C21B C22B O8B -76.6(18) . . . . ?
K1 C21B C22B O8B -26.3(15) . . . . ?
O8B C23B C24B O9B -75.1(16) . . . . ?
O9B C25B C26B O10B -28(2) . . . . ?
O9B C25B C26B K1 5.6(14) . . . . ?
O10B C27B C28B O5B -78.0(17) . . . . ?
O10B C27B C28B K1 -30.9(10) . . . . ?
C18B C17B O5B C28B -172.6(14) . . . . ?
K1 C17B O5B C28B -110.5(11) . . . . ?
C18B C17B O5B K1 -62.0(12) . . . . ?
C27B C28B O5B C17B 175.5(13) . . . . ?
K1 C28B O5B C17B 110.3(9) . . . . ?
C27B C28B O5B K1 65.2(15) . . . . ?
C20B C19B O6B C18B 151.5(14) . . . . ?
C20B C19B O6B K1 -7.9(16) . . . . ?
C17B C18B O6B C19B 170.1(13) . . . . ?
C17B C18B O6B K1 -30.1(19) . . . . ?
C22B C21B O7B C20B 177.4(14) . . . . ?
K1 C21B O7B C20B 102.9(12) . . . . ?
C22B C21B O7B K1 74.5(12) . . . . ?
C19B C20B O7B C21B -170.0(14) . . . . ?
K1 C20B O7B C21B -107.1(10) . . . . ?
C19B C20B O7B K1 -62.9(14) . . . . ?
C24B C23B O8B C22B -171.0(12) . . . . ?
C24B C23B O8B K1 64.9(11) . . . . ?
C21B C22B O8B C23B -87.0(19) . . . . ?
C21B C22B O8B K1 34.1(19) . . . . ?
C26B C25B O9B C24B -146.8(18) . . . . ?
C26B C25B O9B K1 -8(2) . . . . ?
C23B C24B O9B C25B 178.8(13) . . . . ?
C23B C24B O9B K1 41.7(18) . . . . ?
C28B C27B O10B C26B -117.5(19) . . . . ?
C28B C27B O10B K1 44.9(14) . . . . ?
C25B C26B O10B C27B -149.1(16) . . . . ?
K1 C26B O10B C27B 163(2) . . . . ?
C25B C26B O10B K1 48.0(18) . . . . ?
O2 C8 N1 C1 179.9(3) . . . . ?
C7 C8 N1 C1 -0.4(4) . . . . ?
O2 C8 N1 I1 8.3(5) . . . . ?
C7 C8 N1 I1 -172.07(19) . . . . ?
O1 C1 N1 C8 179.9(4) . . . . ?
C2 C1 N1 C8 1.2(4) . . . . ?
O1 C1 N1 I1 -8.5(5) . . . . ?
C2 C1 N1 I1 172.79(19) . . . . ?
O4 C16 N2 C9 179.3(3) . . . . ?
C15 C16 N2 C9 -0.8(4) . . . . ?
O4 C16 N2 I1 -8.4(5) . . . . ?
C15 C16 N2 I1 171.50(19) . . . . ?
O3 C9 N2 C16 179.9(3) . . . . ?
C10 C9 N2 C16 -0.1(4) . . . . ?
O3 C9 N2 I1 7.6(5) . . . . ?
C10 C9 N2 I1 -172.42(19) . . . . ?
N1 C8 O2 K1 147.7(3) . . . . ?
C7 C8 O2 K1 -31.9(6) . . . . ?
N2 C16 O4 K1 -147.1(3) . . . 1_445 ?
C15 C16 O4 K1 33.1(7) . . . 1_445 ?
